data_4064013
loop_
_publ_author_name
'Chen, Shuli'
'Pullarkat, Sumod A.'
'Li, Yongxin'
'Leung, Pak-Hing'

_publ_section_title
;
 Asymmetric Synthesis of P-Stereogenic Homo- and Heterobimetallic
 Complexes via Selective Monoinsertion of Dialkynylphosphine into the
 Pd&#x2212;C Bond of a Palladacycle
;
_journal_issue 6
_journal_name_full Organometallics
_journal_page_first 1530
_journal_paper_doi 10.1021/om101078p
_journal_volume 30
_journal_year 2011
_chemical_absolute_configuration ad
_chemical_formula_moiety 'C36 H41 Cl2 N2 P Pd2, C3 H6 O'
_chemical_formula_sum 'C39 H47 Cl2 N2 O P Pd2'
_chemical_formula_weight 874.46
_chemical_name_systematic
; 
 ? 
;
_space_group_IT_number 19
_symmetry_cell_setting orthorhombic
_symmetry_space_group_name_Hall 'P 2ac 2ab'
_symmetry_space_group_name_H-M 'P 21 21 21'
_atom_sites_solution_hydrogens geom
_atom_sites_solution_primary direct
_atom_sites_solution_secondary difmap
_audit_creation_method SHELXL-97
_cell_angle_alpha 90.00
_cell_angle_beta 90.00
_cell_angle_gamma 90.00
_cell_formula_units_Z 4
_cell_length_a 12.3412(4)
_cell_length_b 15.0175(5)
_cell_length_c 19.9738(6)
_cell_measurement_reflns_used 9746
_cell_measurement_temperature 103(2)
_cell_measurement_theta_max 34.86
_cell_measurement_theta_min 2.37
_cell_volume 3701.8(2)
_computing_cell_refinement 'Bruker SAINT'
_computing_data_collection 'Bruker APEX2'
_computing_data_reduction 'Bruker SAINT'
_computing_molecular_graphics 'Bruker SHELXTL'
_computing_publication_material 'Bruker SHELXTL'
_computing_structure_refinement 'SHELXL-97 (Sheldrick, 2008)'
_computing_structure_solution 'SHELXS-97 (Sheldrick, 2008)'
_diffrn_ambient_temperature 103(2)
_diffrn_measured_fraction_theta_full 0.994
_diffrn_measured_fraction_theta_max 0.994
_diffrn_measurement_device_type 'Bruker APEX-II CCD'
_diffrn_measurement_method '\f and \w scans'
_diffrn_radiation_monochromator graphite
_diffrn_radiation_source 'fine-focus sealed tube'
_diffrn_radiation_type MoK\a
_diffrn_radiation_wavelength 0.71073
_diffrn_reflns_av_R_equivalents 0.0376
_diffrn_reflns_av_sigmaI/netI 0.0371
_diffrn_reflns_limit_h_max 20
_diffrn_reflns_limit_h_min -19
_diffrn_reflns_limit_k_max 24
_diffrn_reflns_limit_k_min -24
_diffrn_reflns_limit_l_max 15
_diffrn_reflns_limit_l_min -32
_diffrn_reflns_number 79553
_diffrn_reflns_theta_full 35.34
_diffrn_reflns_theta_max 35.34
_diffrn_reflns_theta_min 2.90
_exptl_absorpt_coefficient_mu 1.192
_exptl_absorpt_correction_T_max 0.6600
_exptl_absorpt_correction_T_min 0.6470
_exptl_absorpt_correction_type multi-scan
_exptl_absorpt_process_details sadabs
_exptl_crystal_colour yellow
_exptl_crystal_density_diffrn 1.569
_exptl_crystal_density_method 'not measured'
_exptl_crystal_description block
_exptl_crystal_F_000 1776
_exptl_crystal_size_max 0.40
_exptl_crystal_size_mid 0.40
_exptl_crystal_size_min 0.38
_refine_diff_density_max 1.885
_refine_diff_density_min -0.951
_refine_diff_density_rms 0.106
_refine_ls_abs_structure_details 'Flack H D (1983), Acta Cryst. A39, 876-881'
_refine_ls_abs_structure_Flack -0.021(14)
_refine_ls_extinction_method none
_refine_ls_goodness_of_fit_ref 1.063
_refine_ls_hydrogen_treatment constr
_refine_ls_matrix_type full
_refine_ls_number_parameters 434
_refine_ls_number_reflns 16334
_refine_ls_number_restraints 7
_refine_ls_restrained_S_all 1.063
_refine_ls_R_factor_all 0.0372
_refine_ls_R_factor_gt 0.0317
_refine_ls_shift/su_max 0.001
_refine_ls_shift/su_mean 0.000
_refine_ls_structure_factor_coef Fsqd
_refine_ls_weighting_details 'calc w=1/[\s^2^(Fo^2^)+(0.0274P)^2^+2.3807P] where P=(Fo^2^+2Fc^2^)/3'
_refine_ls_weighting_scheme calc
_refine_ls_wR_factor_gt 0.0668
_refine_ls_wR_factor_ref 0.0691
_reflns_number_gt 15094
_reflns_number_total 16334
_reflns_threshold_expression >2sigma(I)
_cod_data_source_file om101078p_si_003.cif
_cod_data_source_block leung523
_cod_depositor_comments
;
The following automatic conversions were performed:

'_symmetry_cell_setting' value 'Orthorhombic' changed to
'orthorhombic' according to
/home/saulius/struct/CIF-dictionaries/cif_core.dic dictionary named
'cif_core.dic' version 2.4.1 from 2010-06-29.

Automatic conversion script
Id: cif_fix_values 1715 2011-07-08 13:25:40Z adriana 
;
_cod_original_sg_symbol_H-M P2(1)2(1)2(1)
_cod_database_code 4064013

loop_
_symmetry_equiv_pos_as_xyz
'x, y, z'
'-x+1/2, -y, z+1/2'
'-x, y+1/2, -z+1/2'
'x+1/2, -y+1/2, -z'

loop_
_atom_site_label
_atom_site_type_symbol
_atom_site_fract_x
_atom_site_fract_y
_atom_site_fract_z
_atom_site_U_iso_or_equiv
_atom_site_adp_type
_atom_site_occupancy
_atom_site_symmetry_multiplicity
_atom_site_calc_flag
_atom_site_refinement_flags
Pd1 Pd 0.682926(12) 0.351783(9) 0.132479(7) 0.01345(3) Uani 1 1 d .
Pd2 Pd 0.875782(12) 0.482949(10) 0.164999(8) 0.01488(3) Uani 1 1 d .
C1 C 0.47600(17) 0.39054(14) 0.07881(11) 0.0169(4) Uani 1 1 d .
C2 C 0.52216(17) 0.36323(12) 0.13883(11) 0.0156(3) Uani 1 1 d .
C3 C 0.45343(17) 0.34702(14) 0.19462(10) 0.0167(3) Uani 1 1 d .
H3 H 0.4838 0.3265 0.2355 0.020 Uiso 1 1 calc R
C4 C 0.34430(18) 0.36068(14) 0.19013(11) 0.0186(4) Uani 1 1 d .
H4 H 0.2996 0.3477 0.2276 0.022 Uiso 1 1 calc R
C5 C 0.29649(17) 0.39377(13) 0.13087(12) 0.0185(4) Uani 1 1 d .
C6 C 0.18483(19) 0.41479(14) 0.12686(12) 0.0220(4) Uani 1 1 d .
H6 H 0.1397 0.4041 0.1645 0.026 Uiso 1 1 calc R
C7 C 0.14022(19) 0.45032(17) 0.06974(14) 0.0258(5) Uani 1 1 d .
H7 H 0.0653 0.4648 0.0683 0.031 Uiso 1 1 calc R
C8 C 0.20625(19) 0.46516(16) 0.01334(14) 0.0253(5) Uani 1 1 d .
H8 H 0.1754 0.4900 -0.0260 0.030 Uiso 1 1 calc R
C9 C 0.3143(2) 0.44432(16) 0.01447(12) 0.0225(4) Uani 1 1 d .
H9 H 0.3571 0.4537 -0.0244 0.027 Uiso 1 1 calc R
C10 C 0.36324(18) 0.40858(14) 0.07350(11) 0.0177(4) Uani 1 1 d .
C11 C 0.55196(18) 0.40428(16) 0.02034(11) 0.0199(4) Uani 1 1 d .
H11 H 0.5130 0.3909 -0.0224 0.024 Uiso 1 1 calc R
C12 C 0.5910(2) 0.50099(17) 0.01964(14) 0.0286(5) Uani 1 1 d .
H12A H 0.6352 0.5124 0.0595 0.043 Uiso 1 1 calc R
H12B H 0.5283 0.5410 0.0196 0.043 Uiso 1 1 calc R
H12C H 0.6345 0.5115 -0.0206 0.043 Uiso 1 1 calc R
C13 C 0.73385(19) 0.35803(19) -0.01814(12) 0.0248(4) Uani 1 1 d .
H13A H 0.7878 0.3103 -0.0149 0.037 Uiso 1 1 calc R
H13B H 0.7678 0.4151 -0.0067 0.037 Uiso 1 1 calc R
H13C H 0.7055 0.3607 -0.0639 0.037 Uiso 1 1 calc R
C14 C 0.6036(2) 0.24835(17) 0.01509(12) 0.0260(5) Uani 1 1 d .
H14A H 0.5862 0.2429 -0.0326 0.039 Uiso 1 1 calc R
H14B H 0.5385 0.2369 0.0417 0.039 Uiso 1 1 calc R
H14C H 0.6598 0.2050 0.0269 0.039 Uiso 1 1 calc R
C15 C 0.69630(19) 0.27511(14) 0.28704(11) 0.0181(4) Uani 1 1 d .
C16 C 0.6847(2) 0.20249(14) 0.31168(11) 0.0206(4) Uani 1 1 d .
C17 C 0.6721(3) 0.11474(16) 0.34194(14) 0.0299(5) Uani 1 1 d .
H17A H 0.6732 0.0692 0.3068 0.045 Uiso 1 1 calc R
H17B H 0.6030 0.1120 0.3660 0.045 Uiso 1 1 calc R
H17C H 0.7317 0.1041 0.3734 0.045 Uiso 1 1 calc R
C18 C 0.84897(17) 0.42006(13) 0.25170(11) 0.0163(4) Uani 1 1 d .
C19 C 0.91388(17) 0.41438(14) 0.30563(11) 0.0164(4) Uani 1 1 d .
C20 C 0.8875(2) 0.36168(14) 0.36833(11) 0.0225(4) Uani 1 1 d .
H20A H 0.8390 0.3966 0.3970 0.034 Uiso 1 1 calc R
H20B H 0.9545 0.3486 0.3927 0.034 Uiso 1 1 calc R
H20C H 0.8518 0.3058 0.3558 0.034 Uiso 1 1 calc R
C21 C 0.8005(2) 0.66432(15) 0.19182(14) 0.0257(5) Uani 1 1 d .
H21A H 0.7382 0.6428 0.2176 0.039 Uiso 1 1 calc R
H21B H 0.7849 0.6590 0.1439 0.039 Uiso 1 1 calc R
H21C H 0.8142 0.7269 0.2030 0.039 Uiso 1 1 calc R
C22 C 0.99338(19) 0.65074(17) 0.17481(13) 0.0252(4) Uani 1 1 d .
H22A H 0.9771 0.6605 0.1274 0.038 Uiso 1 1 calc R
H22B H 1.0555 0.6104 0.1789 0.038 Uiso 1 1 calc R
H22C H 1.0108 0.7078 0.1961 0.038 Uiso 1 1 calc R
C23 C 0.9094(2) 0.70233(15) 0.31494(13) 0.0247(5) Uani 1 1 d .
H23A H 0.9537 0.7435 0.2885 0.037 Uiso 1 1 calc R
H23B H 0.9371 0.7000 0.3609 0.037 Uiso 1 1 calc R
H23C H 0.8341 0.7231 0.3154 0.037 Uiso 1 1 calc R
C24 C 0.91459(18) 0.60898(14) 0.28366(11) 0.0183(4) Uani 1 1 d .
H24 H 0.8533 0.5740 0.3033 0.022 Uiso 1 1 calc R
C25 C 1.01698(18) 0.55971(15) 0.30075(11) 0.0185(4) Uani 1 1 d .
C26 C 1.1148(2) 0.60615(17) 0.30962(12) 0.0250(5) Uani 1 1 d .
H26 H 1.1156 0.6690 0.3045 0.030 Uiso 1 1 calc R
C27 C 1.2096(2) 0.5625(2) 0.32564(14) 0.0303(5) Uani 1 1 d .
H27 H 1.2749 0.5952 0.3309 0.036 Uiso 1 1 calc R
C28 C 1.20948(19) 0.47057(19) 0.33406(14) 0.0297(5) Uani 1 1 d .
H28 H 1.2748 0.4400 0.3442 0.036 Uiso 1 1 calc R
C29 C 1.1130(2) 0.42408(17) 0.32751(12) 0.0253(5) Uani 1 1 d .
H29 H 1.1126 0.3616 0.3352 0.030 Uiso 1 1 calc R
C30 C 1.01615(18) 0.46672(14) 0.30989(11) 0.0184(4) Uani 1 1 d .
C31 C 0.63048(17) 0.45678(13) 0.28384(10) 0.0156(3) Uani 1 1 d .
C32 C 0.59163(18) 0.52812(14) 0.24619(11) 0.0186(4) Uani 1 1 d .
H32 H 0.6023 0.5291 0.1991 0.022 Uiso 1 1 calc R
C33 C 0.5375(2) 0.59755(17) 0.27726(14) 0.0261(5) Uani 1 1 d .
H33 H 0.5122 0.6466 0.2516 0.031 Uiso 1 1 calc R
C34 C 0.5201(2) 0.59538(19) 0.34570(15) 0.0312(6) Uani 1 1 d .
H34 H 0.4831 0.6431 0.3670 0.037 Uiso 1 1 calc R
C35 C 0.5565(2) 0.5243(2) 0.38311(13) 0.0310(5) Uani 1 1 d .
H35 H 0.5438 0.5229 0.4300 0.037 Uiso 1 1 calc R
C36 C 0.6115(2) 0.45460(17) 0.35254(11) 0.0239(4) Uani 1 1 d .
H36 H 0.6361 0.4056 0.3784 0.029 Uiso 1 1 calc R
C37 C 0.5017(4) 0.7615(3) 0.0406(2) 0.0580(11) Uani 1 1 d .
H37A H 0.4496 0.7412 0.0744 0.087 Uiso 1 1 calc R
H37B H 0.5094 0.7159 0.0059 0.087 Uiso 1 1 calc R
H37C H 0.4756 0.8169 0.0204 0.087 Uiso 1 1 calc R
C38 C 0.6090(4) 0.7775(2) 0.0731(2) 0.0579(11) Uani 1 1 d D
C39 C 0.7127(3) 0.7813(3) 0.0195(2) 0.0559(10) Uani 1 1 d .
H39A H 0.7738 0.8123 0.0404 0.084 Uiso 1 1 calc R
H39B H 0.6906 0.8133 -0.0210 0.084 Uiso 1 1 calc R
H39C H 0.7345 0.7206 0.0077 0.084 Uiso 1 1 calc R
Cl2 Cl 0.87679(4) 0.33882(3) 0.11838(2) 0.01842(9) Uani 1 1 d .
Cl3 Cl 0.87500(5) 0.54895(4) 0.05330(3) 0.02291(10) Uani 1 1 d .
N1 N 0.64371(15) 0.33984(13) 0.02913(9) 0.0182(3) Uani 1 1 d .
N2 N 0.89724(15) 0.61041(12) 0.20849(10) 0.0189(3) Uani 1 1 d .
O1 O 0.6103(4) 0.7848(2) 0.12873(17) 0.0970(15) Uani 1 1 d DU
P1 P 0.71412(4) 0.37413(3) 0.24154(3) 0.01336(9) Uani 1 1 d .

loop_
_atom_site_aniso_label
_atom_site_aniso_U_11
_atom_site_aniso_U_22
_atom_site_aniso_U_33
_atom_site_aniso_U_23
_atom_site_aniso_U_13
_atom_site_aniso_U_12
Pd1 0.01756(6) 0.01162(5) 0.01115(6) 0.00010(4) 0.00037(5) 0.00101(5)
Pd2 0.01627(6) 0.01287(6) 0.01550(7) 0.00183(5) 0.00097(5) 0.00075(5)
C1 0.0212(10) 0.0153(8) 0.0142(10) 0.0017(6) 0.0008(7) -0.0008(7)
C2 0.0198(9) 0.0114(8) 0.0155(9) -0.0013(6) -0.0009(6) -0.0018(6)
C3 0.0233(9) 0.0135(8) 0.0134(9) -0.0006(6) 0.0011(6) -0.0036(7)
C4 0.0227(10) 0.0144(9) 0.0186(10) -0.0023(7) 0.0046(7) -0.0043(7)
C5 0.0196(9) 0.0129(8) 0.0230(10) -0.0040(7) 0.0015(7) -0.0033(6)
C6 0.0193(9) 0.0178(9) 0.0290(12) -0.0042(8) 0.0052(9) -0.0042(8)
C7 0.0165(10) 0.0242(10) 0.0368(14) -0.0058(9) -0.0013(8) 0.0003(8)
C8 0.0213(11) 0.0249(11) 0.0295(13) 0.0000(8) -0.0063(8) -0.0012(8)
C9 0.0211(10) 0.0241(10) 0.0223(11) 0.0006(7) -0.0024(8) -0.0018(9)
C10 0.0194(10) 0.0160(8) 0.0177(10) -0.0008(6) 0.0005(7) -0.0010(7)
C11 0.0197(10) 0.0256(10) 0.0144(10) 0.0052(7) 0.0003(7) 0.0016(8)
C12 0.0243(11) 0.0253(12) 0.0362(14) 0.0161(9) 0.0057(9) 0.0012(9)
C13 0.0248(11) 0.0346(12) 0.0151(10) -0.0012(8) 0.0038(7) -0.0002(10)
C14 0.0353(14) 0.0244(11) 0.0182(11) -0.0063(8) 0.0015(8) -0.0028(9)
C15 0.0235(10) 0.0157(8) 0.0151(10) 0.0018(6) -0.0027(7) -0.0013(7)
C16 0.0269(10) 0.0159(9) 0.0189(10) 0.0047(6) -0.0027(8) -0.0001(8)
C17 0.0447(15) 0.0171(9) 0.0278(13) 0.0100(8) -0.0060(11) -0.0033(10)
C18 0.0207(9) 0.0123(8) 0.0160(10) -0.0004(6) -0.0006(6) 0.0008(6)
C19 0.0191(9) 0.0131(8) 0.0171(10) -0.0028(6) -0.0022(7) 0.0029(7)
C20 0.0347(11) 0.0185(9) 0.0142(9) -0.0012(7) -0.0049(8) 0.0008(8)
C21 0.0261(12) 0.0138(9) 0.0373(14) 0.0041(8) -0.0008(9) 0.0020(8)
C22 0.0256(11) 0.0252(11) 0.0248(12) 0.0025(9) 0.0041(8) -0.0083(9)
C23 0.0303(12) 0.0133(9) 0.0306(13) -0.0041(8) 0.0071(9) -0.0019(8)
C24 0.0212(10) 0.0138(9) 0.0199(11) -0.0017(7) 0.0028(7) -0.0009(7)
C25 0.0183(9) 0.0193(9) 0.0180(11) -0.0040(7) 0.0006(7) -0.0034(7)
C26 0.0238(11) 0.0287(11) 0.0226(12) -0.0040(8) 0.0023(8) -0.0076(9)
C27 0.0199(11) 0.0469(16) 0.0240(14) -0.0066(10) 0.0005(8) -0.0052(10)
C28 0.0197(10) 0.0445(15) 0.0249(12) -0.0114(11) -0.0049(8) 0.0086(10)
C29 0.0258(11) 0.0269(11) 0.0233(12) -0.0102(8) -0.0074(9) 0.0079(9)
C30 0.0192(9) 0.0191(10) 0.0168(10) -0.0059(7) -0.0020(7) 0.0019(7)
C31 0.0179(9) 0.0132(7) 0.0157(9) -0.0021(6) -0.0002(7) -0.0013(7)
C32 0.0231(10) 0.0148(9) 0.0180(10) -0.0018(7) -0.0030(7) 0.0010(7)
C33 0.0261(12) 0.0191(10) 0.0331(14) -0.0083(8) -0.0062(9) 0.0071(9)
C34 0.0236(11) 0.0334(13) 0.0366(16) -0.0182(11) -0.0015(9) 0.0060(10)
C35 0.0287(12) 0.0430(15) 0.0214(13) -0.0124(10) 0.0041(8) 0.0006(11)
C36 0.0274(12) 0.0287(11) 0.0156(11) -0.0013(7) 0.0009(7) -0.0006(9)
C37 0.081(3) 0.048(2) 0.045(2) -0.0009(16) 0.001(2) 0.023(2)
C38 0.083(3) 0.0391(18) 0.051(2) -0.0063(15) -0.026(2) 0.0260(19)
C39 0.053(2) 0.047(2) 0.068(3) 0.0021(18) -0.0108(19) 0.0102(17)
Cl2 0.0194(2) 0.0175(2) 0.0183(2) -0.00155(14) 0.00070(16) 0.00520(18)
Cl3 0.0262(2) 0.0228(2) 0.0197(2) 0.00611(17) 0.00041(19) -0.0010(2)
N1 0.0207(8) 0.0233(9) 0.0106(8) -0.0015(6) 0.0004(5) 0.0009(7)
N2 0.0215(9) 0.0144(8) 0.0210(9) 0.0020(6) 0.0025(6) -0.0018(6)
O1 0.152(4) 0.091(2) 0.0486(19) 0.0225(17) 0.056(2) 0.071(3)
P1 0.0183(2) 0.0096(2) 0.0122(2) 0.00098(15) -0.00056(16) 0.00046(16)

loop_
_atom_type_symbol
_atom_type_description
_atom_type_scat_dispersion_real
_atom_type_scat_dispersion_imag
_atom_type_scat_source
C C 0.0033 0.0016 'International Tables Vol C Tables 4.2.6.8 and 6.1.1.4'
H H 0.0000 0.0000 'International Tables Vol C Tables 4.2.6.8 and 6.1.1.4'
N N 0.0061 0.0033 'International Tables Vol C Tables 4.2.6.8 and 6.1.1.4'
P P 0.1023 0.0942 'International Tables Vol C Tables 4.2.6.8 and 6.1.1.4'
Cl Cl 0.1484 0.1585 'International Tables Vol C Tables 4.2.6.8 and 6.1.1.4'
Pd Pd -0.9988 1.0072 'International Tables Vol C Tables 4.2.6.8 and 6.1.1.4'
O O 0.0106 0.0060 'International Tables Vol C Tables 4.2.6.8 and 6.1.1.4'

loop_
_geom_angle_atom_site_label_1
_geom_angle_atom_site_label_2
_geom_angle_atom_site_label_3
_geom_angle
C2 Pd1 N1 80.96(8)
C2 Pd1 P1 95.52(6)
N1 Pd1 P1 175.07(5)
C2 Pd1 Cl2 176.94(6)
N1 Pd1 Cl2 96.05(5)
P1 Pd1 Cl2 87.432(19)
C2 Pd1 Pd2 133.06(6)
N1 Pd1 Pd2 115.07(5)
P1 Pd1 Pd2 64.937(14)
Cl2 Pd1 Pd2 47.773(12)
C18 Pd2 N2 95.29(8)
C18 Pd2 Cl2 84.80(6)
N2 Pd2 Cl2 172.43(5)
C18 Pd2 Cl3 169.20(6)
N2 Pd2 Cl3 90.48(5)
Cl2 Pd2 Cl3 90.676(19)
C18 Pd2 Pd1 76.04(6)
N2 Pd2 Pd1 137.93(5)
Cl2 Pd2 Pd1 49.423(14)
Cl3 Pd2 Pd1 93.571(15)
C2 C1 C10 121.5(2)
C2 C1 C11 116.92(19)
C10 C1 C11 121.55(19)
C1 C2 C3 118.84(19)
C1 C2 Pd1 112.22(15)
C3 C2 Pd1 128.93(16)
C4 C3 C2 120.8(2)
C4 C3 H3 119.6
C2 C3 H3 119.6
C3 C4 C5 121.33(19)
C3 C4 H4 119.3
C5 C4 H4 119.3
C4 C5 C6 122.2(2)
C4 C5 C10 119.07(19)
C6 C5 C10 118.8(2)
C7 C6 C5 121.5(2)
C7 C6 H6 119.2
C5 C6 H6 119.2
C6 C7 C8 119.6(2)
C6 C7 H7 120.2
C8 C7 H7 120.2
C9 C8 C7 120.9(2)
C9 C8 H8 119.5
C7 C8 H8 119.5
C8 C9 C10 120.7(2)
C8 C9 H9 119.6
C10 C9 H9 119.6
C1 C10 C5 118.35(19)
C1 C10 C9 123.2(2)
C5 C10 C9 118.4(2)
N1 C11 C1 106.84(17)
N1 C11 C12 112.07(19)
C1 C11 C12 109.4(2)
N1 C11 H11 109.5
C1 C11 H11 109.5
C12 C11 H11 109.5
C11 C12 H12A 109.5
C11 C12 H12B 109.5
H12A C12 H12B 109.5
C11 C12 H12C 109.5
H12A C12 H12C 109.5
H12B C12 H12C 109.5
N1 C13 H13A 109.5
N1 C13 H13B 109.5
H13A C13 H13B 109.5
N1 C13 H13C 109.5
H13A C13 H13C 109.5
H13B C13 H13C 109.5
N1 C14 H14A 109.5
N1 C14 H14B 109.5
H14A C14 H14B 109.5
N1 C14 H14C 109.5
H14A C14 H14C 109.5
H14B C14 H14C 109.5
C16 C15 P1 172.9(2)
C15 C16 C17 179.2(3)
C16 C17 H17A 109.5
C16 C17 H17B 109.5
H17A C17 H17B 109.5
C16 C17 H17C 109.5
H17A C17 H17C 109.5
H17B C17 H17C 109.5
C19 C18 P1 127.75(17)
C19 C18 Pd2 128.67(16)
P1 C18 Pd2 103.57(10)
C18 C19 C30 121.1(2)
C18 C19 C20 124.5(2)
C30 C19 C20 114.22(18)
C19 C20 H20A 109.5
C19 C20 H20B 109.5
H20A C20 H20B 109.5
C19 C20 H20C 109.5
H20A C20 H20C 109.5
H20B C20 H20C 109.5
N2 C21 H21A 109.5
N2 C21 H21B 109.5
H21A C21 H21B 109.5
N2 C21 H21C 109.5
H21A C21 H21C 109.5
H21B C21 H21C 109.5
N2 C22 H22A 109.5
N2 C22 H22B 109.5
H22A C22 H22B 109.5
N2 C22 H22C 109.5
H22A C22 H22C 109.5
H22B C22 H22C 109.5
C24 C23 H23A 109.5
C24 C23 H23B 109.5
H23A C23 H23B 109.5
C24 C23 H23C 109.5
H23A C23 H23C 109.5
H23B C23 H23C 109.5
C25 C24 N2 110.50(18)
C25 C24 C23 113.05(19)
N2 C24 C23 112.57(18)
C25 C24 H24 106.8
N2 C24 H24 106.8
C23 C24 H24 106.8
C26 C25 C30 118.8(2)
C26 C25 C24 120.4(2)
C30 C25 C24 120.7(2)
C27 C26 C25 121.5(2)
C27 C26 H26 119.3
C25 C26 H26 119.3
C26 C27 C28 119.9(2)
C26 C27 H27 120.0
C28 C27 H27 120.0
C29 C28 C27 119.3(2)
C29 C28 H28 120.3
C27 C28 H28 120.3
C28 C29 C30 121.8(2)
C28 C29 H29 119.1
C30 C29 H29 119.1
C29 C30 C25 118.6(2)
C29 C30 C19 119.8(2)
C25 C30 C19 121.5(2)
C36 C31 C32 119.5(2)
C36 C31 P1 122.44(17)
C32 C31 P1 117.92(16)
C33 C32 C31 120.2(2)
C33 C32 H32 119.9
C31 C32 H32 119.9
C34 C33 C32 120.0(2)
C34 C33 H33 120.0
C32 C33 H33 120.0
C35 C34 C33 120.2(2)
C35 C34 H34 119.9
C33 C34 H34 119.9
C34 C35 C36 120.3(2)
C34 C35 H35 119.9
C36 C35 H35 119.9
C35 C36 C31 119.9(2)
C35 C36 H36 120.1
C31 C36 H36 120.1
C38 C37 H37A 109.5
C38 C37 H37B 109.5
H37A C37 H37B 109.5
C38 C37 H37C 109.5
H37A C37 H37C 109.5
H37B C37 H37C 109.5
O1 C38 C37 117.4(5)
O1 C38 C39 128.6(5)
C37 C38 C39 114.0(3)
C38 C39 H39A 109.5
C38 C39 H39B 109.5
H39A C39 H39B 109.5
C38 C39 H39C 109.5
H39A C39 H39C 109.5
H39B C39 H39C 109.5
Pd2 Cl2 Pd1 82.804(16)
C13 N1 C14 107.42(18)
C13 N1 C11 111.88(18)
C14 N1 C11 108.85(18)
C13 N1 Pd1 115.53(14)
C14 N1 Pd1 109.66(14)
C11 N1 Pd1 103.35(13)
C21 N2 C22 108.54(18)
C21 N2 C24 110.13(18)
C22 N2 C24 109.86(18)
C21 N2 Pd2 107.52(14)
C22 N2 Pd2 106.34(14)
C24 N2 Pd2 114.25(13)
C15 P1 C18 112.28(10)
C15 P1 C31 105.42(10)
C18 P1 C31 102.06(10)
C15 P1 Pd1 110.80(7)
C18 P1 Pd1 108.90(7)
C31 P1 Pd1 117.14(7)

loop_
_geom_bond_atom_site_label_1
_geom_bond_atom_site_label_2
_geom_bond_distance
Pd1 C2 1.996(2)
Pd1 N1 2.1279(18)
Pd1 P1 2.2375(6)
Pd1 Cl2 2.4169(6)
Pd1 Pd2 3.1570(2)
Pd2 C18 2.000(2)
Pd2 N2 2.1187(19)
Pd2 Cl2 2.3563(5)
Pd2 Cl3 2.4414(5)
C1 C2 1.389(3)
C1 C10 1.422(3)
C1 C11 1.512(3)
C2 C3 1.421(3)
C3 C4 1.365(3)
C3 H3 0.9500
C4 C5 1.413(3)
C4 H4 0.9500
C5 C6 1.416(3)
C5 C10 1.429(3)
C6 C7 1.375(4)
C6 H6 0.9500
C7 C8 1.408(4)
C7 H7 0.9500
C8 C9 1.370(3)
C8 H8 0.9500
C9 C10 1.429(3)
C9 H9 0.9500
C11 N1 1.500(3)
C11 C12 1.530(3)
C11 H11 1.0000
C12 H12A 0.9800
C12 H12B 0.9800
C12 H12C 0.9800
C13 N1 1.484(3)
C13 H13A 0.9800
C13 H13B 0.9800
C13 H13C 0.9800
C14 N1 1.487(3)
C14 H14A 0.9800
C14 H14B 0.9800
C14 H14C 0.9800
C15 C16 1.205(3)
C15 P1 1.757(2)
C16 C17 1.458(3)
C17 H17A 0.9800
C17 H17B 0.9800
C17 H17C 0.9800
C18 C19 1.345(3)
C18 P1 1.813(2)
C19 C30 1.489(3)
C19 C20 1.517(3)
C20 H20A 0.9800
C20 H20B 0.9800
C20 H20C 0.9800
C21 N2 1.481(3)
C21 H21A 0.9800
C21 H21B 0.9800
C21 H21C 0.9800
C22 N2 1.492(3)
C22 H22A 0.9800
C22 H22B 0.9800
C22 H22C 0.9800
C23 C24 1.536(3)
C23 H23A 0.9800
C23 H23B 0.9800
C23 H23C 0.9800
C24 C25 1.504(3)
C24 N2 1.517(3)
C24 H24 1.0000
C25 C26 1.405(3)
C25 C30 1.409(3)
C26 C27 1.379(4)
C26 H26 0.9500
C27 C28 1.391(4)
C27 H27 0.9500
C28 C29 1.386(4)
C28 H28 0.9500
C29 C30 1.401(3)
C29 H29 0.9500
C31 C36 1.392(3)
C31 C32 1.394(3)
C31 P1 1.822(2)
C32 C33 1.385(3)
C32 H32 0.9500
C33 C34 1.384(4)
C33 H33 0.9500
C34 C35 1.378(4)
C34 H34 0.9500
C35 C36 1.389(4)
C35 H35 0.9500
C36 H36 0.9500
C37 C38 1.495(6)
C37 H37A 0.9800
C37 H37B 0.9800
C37 H37C 0.9800
C38 O1 1.116(5)
C38 C39 1.669(7)
C39 H39A 0.9800
C39 H39B 0.9800
C39 H39C 0.9800
